data_4032286
loop_
_publ_author_name
'Borra, Satheesh'
'Chandrasekhar, D.'
'Adhikary, Susanta'
'Rasala, Sandeep'
'Gokulnath, Sabapathi'
'Maurya, Ram Awatar'

_publ_section_title
;
 Visible-Light Driven Photocascade Catalysis: Union of
 N,N-Dimethylanilines and \a-Azidochalcones in Flow Microreactors.
;
_journal_issue 4
_journal_name_full 'The Journal of organic chemistry'
_journal_page_first 2249
_journal_page_last 2256
_journal_paper_doi 10.1021/acs.joc.6b02932
_journal_volume 82
_journal_year 2017
_chemical_formula_moiety 'C23 H19 Cl N2 O'
_chemical_formula_sum 'C23 H19 Cl N2 O'
_chemical_formula_weight 374.85
_chemical_name_systematic
;
 ?
;
_space_group_crystal_system monoclinic
_space_group_IT_number 14
_space_group_name_Hall '-P 2yn'
_space_group_name_H-M_alt 'P 1 21/n 1'
_symmetry_space_group_name_Hall '-P 2yn'
_symmetry_space_group_name_H-M 'P 1 21/n 1'
_atom_sites_solution_hydrogens geom
_audit_creation_method SHELXL-2014
_cell_angle_alpha 90
_cell_angle_beta 96.0850(10)
_cell_angle_gamma 90
_cell_formula_units_Z 4
_cell_length_a 9.7532(3)
_cell_length_b 15.3749(3)
_cell_length_c 12.3002(3)
_cell_measurement_reflns_used 2790
_cell_measurement_temperature 296(2)
_cell_measurement_theta_max 22.17
_cell_measurement_theta_min 2.54
_cell_volume 1834.08(8)
_computing_cell_refinement 'Bruker SAINT'
_computing_data_collection 'Bruker APEX2'
_computing_data_reduction 'Bruker SAINT'
_computing_molecular_graphics 'Bruker SHELXTL'
_computing_publication_material 'Bruker SHELXTL'
_computing_structure_refinement 'SHELXL-2014 (Sheldrick, 2014)'
_computing_structure_solution 'SHELXL-2014 (Sheldrick, 2014)'
_diffrn_ambient_temperature 296(2)
_diffrn_detector_area_resol_mean 0
_diffrn_measured_fraction_theta_full 0.999
_diffrn_measured_fraction_theta_max 0.999
_diffrn_measurement_device_type 'Bruker APEX-II CCD'
_diffrn_measurement_method '\f and \w scans'
_diffrn_radiation_type MoK\a
_diffrn_radiation_wavelength 0.71073
_diffrn_reflns_av_R_equivalents 0.0373
_diffrn_reflns_av_unetI/netI 0.0405
_diffrn_reflns_Laue_measured_fraction_full 0.999
_diffrn_reflns_Laue_measured_fraction_max 0.999
_diffrn_reflns_limit_h_max 12
_diffrn_reflns_limit_h_min -12
_diffrn_reflns_limit_k_max 18
_diffrn_reflns_limit_k_min -18
_diffrn_reflns_limit_l_max 15
_diffrn_reflns_limit_l_min -15
_diffrn_reflns_number 15111
_diffrn_reflns_point_group_measured_fraction_full 0.999
_diffrn_reflns_point_group_measured_fraction_max 0.999
_diffrn_reflns_theta_full 25.242
_diffrn_reflns_theta_max 26.000
_diffrn_reflns_theta_min 2.483
_diffrn_source 'sealed tube'
_exptl_absorpt_coefficient_mu 0.224
_exptl_absorpt_correction_T_max 0.9672
_exptl_absorpt_correction_T_min 0.9566
_exptl_absorpt_correction_type multi-scan
_exptl_absorpt_process_details SADABS
_exptl_crystal_colour yellow
_exptl_crystal_density_diffrn 1.358
_exptl_crystal_density_meas 1.357
_exptl_crystal_density_method NONE
_exptl_crystal_description block
_exptl_crystal_F_000 784
_exptl_crystal_size_max 0.200
_exptl_crystal_size_mid 0.150
_exptl_crystal_size_min 0.150
_refine_diff_density_max 0.184
_refine_diff_density_min -0.301
_refine_diff_density_rms 0.034
_refine_ls_extinction_method none
_refine_ls_goodness_of_fit_ref 1.016
_refine_ls_hydrogen_treatment constr
_refine_ls_matrix_type full
_refine_ls_number_parameters 244
_refine_ls_number_reflns 3603
_refine_ls_number_restraints 0
_refine_ls_restrained_S_all 1.016
_refine_ls_R_factor_all 0.0799
_refine_ls_R_factor_gt 0.0425
_refine_ls_shift/su_max 0.000
_refine_ls_shift/su_mean 0.000
_refine_ls_structure_factor_coef Fsqd
_refine_ls_weighting_details 'w=1/[\s^2^(Fo^2^)+(0.0415P)^2^+0.3526P] where P=(Fo^2^+2Fc^2^)/3'
_refine_ls_weighting_scheme calc
_refine_ls_wR_factor_gt 0.0899
_refine_ls_wR_factor_ref 0.1038
_reflns_Friedel_coverage 0.000
_reflns_number_gt 2327
_reflns_number_total 3603
_reflns_threshold_expression 'I > 2\s(I)'
_cod_data_source_file jo6b02932_si_002.cif
_cod_data_source_block shelx
_cod_database_code 4032286
_shelx_space_group_comment
;
The symmetry employed for this shelxl refinement is uniquely defined
by the following loop, which should always be used as a source of
symmetry information in preference to the above space-group names.
They are only intended as comments.
;
_shelx_estimated_absorpt_t_min 0.957
_shelx_estimated_absorpt_t_max 0.967
_shelxl_version_number 2014-3

loop_
_space_group_symop_operation_xyz
'x, y, z'
'-x+1/2, y+1/2, -z+1/2'
'-x, -y, -z'
'x-1/2, -y-1/2, z-1/2'

loop_
_atom_site_label
_atom_site_type_symbol
_atom_site_fract_x
_atom_site_fract_y
_atom_site_fract_z
_atom_site_U_iso_or_equiv
_atom_site_adp_type
_atom_site_occupancy
_atom_site_site_symmetry_order
_atom_site_calc_flag
_atom_site_refinement_flags_posn
_atom_site_refinement_flags_adp
C1 C 1.2135(2) 0.80345(13) 0.58739(16) 0.0436(5) Uani 1 1 d . .
H1A H 1.2960 0.8218 0.5562 0.052 Uiso 1 1 calc R U
H1B H 1.2392 0.7850 0.6622 0.052 Uiso 1 1 calc R U
C2 C 0.9769(2) 0.84372(13) 0.54784(16) 0.0433(5) Uani 1 1 d . .
H2A H 0.9296 0.8831 0.4949 0.052 Uiso 1 1 calc R U
H2B H 0.9224 0.8370 0.6089 0.052 Uiso 1 1 calc R U
C3 C 1.00262(19) 0.75640(12) 0.49603(15) 0.0377(5) Uani 1 1 d . .
C4 C 1.10049(19) 0.75584(12) 0.40995(15) 0.0393(5) Uani 1 1 d . .
H4 H 1.1297 0.8132 0.3865 0.047 Uiso 1 1 calc R U
C5 C 1.10710(19) 0.68444(12) 0.32821(15) 0.0384(5) Uani 1 1 d . .
C6 C 1.1305(2) 0.59895(13) 0.35988(17) 0.0466(5) Uani 1 1 d . .
H6 H 1.1370 0.5847 0.4337 0.056 Uiso 1 1 calc R U
C7 C 1.1445(2) 0.53415(14) 0.28359(18) 0.0496(5) Uani 1 1 d . .
H7 H 1.1607 0.4769 0.3056 0.060 Uiso 1 1 calc R U
C8 C 1.1338(2) 0.55618(14) 0.17432(17) 0.0469(5) Uani 1 1 d . .
C9 C 1.1078(2) 0.63987(14) 0.14049(16) 0.0465(5) Uani 1 1 d . .
H9 H 1.0992 0.6537 0.0665 0.056 Uiso 1 1 calc R U
C10 C 1.0946(2) 0.70337(13) 0.21746(16) 0.0448(5) Uani 1 1 d . .
H10 H 1.0768 0.7603 0.1947 0.054 Uiso 1 1 calc R U
C11 C 0.8942(2) 0.68740(13) 0.50174(16) 0.0449(5) Uani 1 1 d . .
C12 C 0.7533(2) 0.70516(13) 0.44807(15) 0.0408(5) Uani 1 1 d . .
C13 C 0.7242(2) 0.77449(14) 0.37725(16) 0.0475(5) Uani 1 1 d . .
H13 H 0.7947 0.8117 0.3617 0.057 Uiso 1 1 calc R U
C14 C 0.5920(2) 0.78868(16) 0.32975(19) 0.0605(6) Uani 1 1 d . .
H14 H 0.5733 0.8354 0.2824 0.073 Uiso 1 1 calc R U
C15 C 0.4878(2) 0.7338(2) 0.3523(2) 0.0727(8) Uani 1 1 d . .
H15 H 0.3983 0.7438 0.3206 0.087 Uiso 1 1 calc R U
C16 C 0.5147(3) 0.66417(19) 0.4213(2) 0.0715(7) Uani 1 1 d . .
H16 H 0.4437 0.6270 0.4359 0.086 Uiso 1 1 calc R U
C17 C 0.6465(2) 0.64944(15) 0.46860(18) 0.0564(6) Uani 1 1 d . .
H17 H 0.6646 0.6019 0.5147 0.068 Uiso 1 1 calc R U
C18 C 1.1305(2) 0.93947(12) 0.66495(15) 0.0405(5) Uani 1 1 d . .
C19 C 1.0189(2) 0.98938(13) 0.68904(17) 0.0503(5) Uani 1 1 d . .
H19 H 0.9328 0.9807 0.6505 0.060 Uiso 1 1 calc R U
C20 C 1.0353(3) 1.05179(14) 0.76990(19) 0.0587(6) Uani 1 1 d . .
H20 H 0.9593 1.0839 0.7860 0.070 Uiso 1 1 calc R U
C21 C 1.1614(3) 1.06748(14) 0.82712(18) 0.0566(6) Uani 1 1 d . .
H21 H 1.1714 1.1099 0.8813 0.068 Uiso 1 1 calc R U
C22 C 1.2728(2) 1.01905(15) 0.80262(18) 0.0569(6) Uani 1 1 d . .
H22 H 1.3590 1.0291 0.8405 0.068 Uiso 1 1 calc R U
C23 C 1.2585(2) 0.95565(14) 0.72244(16) 0.0486(5) Uani 1 1 d . .
H23 H 1.3349 0.9236 0.7069 0.058 Uiso 1 1 calc R U
N1 N 1.14705(16) 0.73258(10) 0.52383(13) 0.0410(4) Uani 1 1 d . .
N2 N 1.11395(16) 0.87514(10) 0.58445(13) 0.0417(4) Uani 1 1 d . .
O1 O 0.92146(17) 0.62025(11) 0.55102(15) 0.0780(6) Uani 1 1 d . .
Cl1 Cl 1.15654(7) 0.47534(4) 0.07882(6) 0.0754(2) Uani 1 1 d . .

loop_
_atom_site_aniso_label
_atom_site_aniso_U_11
_atom_site_aniso_U_22
_atom_site_aniso_U_33
_atom_site_aniso_U_23
_atom_site_aniso_U_13
_atom_site_aniso_U_12
C1 0.0373(12) 0.0517(13) 0.0410(11) -0.0019(9) -0.0003(9) 0.0020(10)
C2 0.0339(11) 0.0512(12) 0.0439(11) -0.0033(10) -0.0005(9) -0.0016(9)
C3 0.0349(11) 0.0425(11) 0.0352(10) 0.0017(9) 0.0010(8) -0.0005(9)
C4 0.0355(11) 0.0423(11) 0.0395(11) 0.0045(9) 0.0012(9) -0.0021(9)
C5 0.0315(11) 0.0443(11) 0.0392(11) 0.0006(9) 0.0033(9) -0.0029(9)
C6 0.0459(13) 0.0520(13) 0.0411(12) 0.0059(10) 0.0012(10) 0.0003(10)
C7 0.0459(13) 0.0430(12) 0.0589(14) -0.0004(11) 0.0004(11) 0.0033(10)
C8 0.0323(11) 0.0554(13) 0.0529(14) -0.0131(10) 0.0037(10) -0.0009(10)
C9 0.0453(13) 0.0592(14) 0.0355(11) -0.0003(10) 0.0071(9) -0.0044(11)
C10 0.0452(13) 0.0454(12) 0.0438(12) 0.0051(10) 0.0044(10) -0.0012(10)
C11 0.0475(13) 0.0471(13) 0.0405(12) 0.0029(10) 0.0067(10) -0.0049(10)
C12 0.0398(12) 0.0476(12) 0.0357(11) -0.0080(9) 0.0080(9) -0.0066(9)
C13 0.0427(13) 0.0595(14) 0.0399(11) -0.0045(10) 0.0029(10) -0.0083(10)
C14 0.0471(14) 0.0770(16) 0.0553(14) 0.0007(12) -0.0038(12) 0.0029(13)
C15 0.0372(14) 0.112(2) 0.0681(17) -0.0149(16) -0.0001(12) -0.0045(14)
C16 0.0472(16) 0.093(2) 0.0760(18) -0.0126(16) 0.0150(14) -0.0267(14)
C17 0.0531(15) 0.0628(15) 0.0551(14) -0.0076(11) 0.0142(12) -0.0148(12)
C18 0.0396(12) 0.0427(11) 0.0388(11) 0.0003(9) 0.0024(9) -0.0046(9)
C19 0.0441(13) 0.0473(12) 0.0576(14) -0.0051(11) -0.0031(10) 0.0014(10)
C20 0.0625(16) 0.0458(13) 0.0677(15) -0.0071(11) 0.0071(13) 0.0071(11)
C21 0.0732(17) 0.0435(12) 0.0517(13) -0.0103(10) 0.0001(12) -0.0077(12)
C22 0.0533(14) 0.0618(14) 0.0530(14) -0.0037(11) -0.0055(11) -0.0132(12)
C23 0.0402(13) 0.0566(13) 0.0484(13) -0.0049(10) 0.0017(10) -0.0049(10)
N1 0.0378(10) 0.0463(10) 0.0379(9) 0.0010(7) -0.0001(7) 0.0020(8)
N2 0.0318(9) 0.0488(10) 0.0436(10) -0.0064(8) 0.0000(7) -0.0007(7)
O1 0.0645(12) 0.0669(11) 0.1006(14) 0.0395(10) -0.0009(10) -0.0101(9)
Cl1 0.0642(4) 0.0823(5) 0.0780(5) -0.0380(4) -0.0010(3) 0.0094(3)

loop_
_atom_type_symbol
_atom_type_description
_atom_type_scat_dispersion_real
_atom_type_scat_dispersion_imag
_atom_type_scat_source
C C 0.0033 0.0016 'International Tables Vol C Tables 4.2.6.8 and 6.1.1.4'
H H 0.0000 0.0000 'International Tables Vol C Tables 4.2.6.8 and 6.1.1.4'
N N 0.0061 0.0033 'International Tables Vol C Tables 4.2.6.8 and 6.1.1.4'
O O 0.0106 0.0060 'International Tables Vol C Tables 4.2.6.8 and 6.1.1.4'
Cl Cl 0.1484 0.1585 'International Tables Vol C Tables 4.2.6.8 and 6.1.1.4'

loop_
_geom_angle_atom_site_label_1
_geom_angle_atom_site_label_2
_geom_angle_atom_site_label_3
_geom_angle
N1 C1 N2 107.12(15)
N1 C1 H1A 110.3
N2 C1 H1A 110.3
N1 C1 H1B 110.3
N2 C1 H1B 110.3
H1A C1 H1B 108.5
N2 C2 C3 103.73(15)
N2 C2 H2A 111.0
C3 C2 H2A 111.0
N2 C2 H2B 111.0
C3 C2 H2B 111.0
H2A C2 H2B 109.0
N1 C3 C4 59.56(11)
N1 C3 C11 118.53(16)
C4 C3 C11 122.16(16)
N1 C3 C2 108.76(15)
C4 C3 C2 116.59(16)
C11 C3 C2 117.10(16)
N1 C4 C5 115.55(16)
N1 C4 C3 58.93(12)
C5 C4 C3 123.75(16)
N1 C4 H4 115.4
C5 C4 H4 115.4
C3 C4 H4 115.4
C6 C5 C10 118.12(18)
C6 C5 C4 121.75(17)
C10 C5 C4 120.09(17)
C5 C6 C7 121.19(19)
C5 C6 H6 119.4
C7 C6 H6 119.4
C8 C7 C6 118.75(19)
C8 C7 H7 120.6
C6 C7 H7 120.6
C9 C8 C7 121.32(19)
C9 C8 Cl1 119.95(17)
C7 C8 Cl1 118.72(17)
C8 C9 C10 119.09(19)
C8 C9 H9 120.5
C10 C9 H9 120.5
C9 C10 C5 121.51(19)
C9 C10 H10 119.2
C5 C10 H10 119.2
O1 C11 C12 121.51(19)
O1 C11 C3 120.35(19)
C12 C11 C3 118.12(18)
C13 C12 C17 118.7(2)
C13 C12 C11 122.60(18)
C17 C12 C11 118.74(19)
C14 C13 C12 120.6(2)
C14 C13 H13 119.7
C12 C13 H13 119.7
C15 C14 C13 119.9(2)
C15 C14 H14 120.1
C13 C14 H14 120.1
C14 C15 C16 120.5(2)
C14 C15 H15 119.8
C16 C15 H15 119.8
C17 C16 C15 120.0(2)
C17 C16 H16 120.0
C15 C16 H16 120.0
C16 C17 C12 120.4(2)
C16 C17 H17 119.8
C12 C17 H17 119.8
C19 C18 C23 118.29(19)
C19 C18 N2 120.54(18)
C23 C18 N2 121.16(18)
C20 C19 C18 120.3(2)
C20 C19 H19 119.8
C18 C19 H19 119.8
C21 C20 C19 121.4(2)
C21 C20 H20 119.3
C19 C20 H20 119.3
C20 C21 C22 118.5(2)
C20 C21 H21 120.7
C22 C21 H21 120.7
C21 C22 C23 121.0(2)
C21 C22 H22 119.5
C23 C22 H22 119.5
C22 C23 C18 120.4(2)
C22 C23 H23 119.8
C18 C23 H23 119.8
C1 N1 C3 107.57(14)
C1 N1 C4 113.91(15)
C3 N1 C4 61.52(11)
C18 N2 C2 119.37(16)
C18 N2 C1 119.23(16)
C2 N2 C1 110.11(15)

loop_
_geom_bond_atom_site_label_1
_geom_bond_atom_site_label_2
_geom_bond_distance
C1 N1 1.453(2)
C1 N2 1.466(2)
C1 H1A 0.9700
C1 H1B 0.9700
C2 N2 1.447(2)
C2 C3 1.518(3)
C2 H2A 0.9700
C2 H2B 0.9700
C3 N1 1.461(2)
C3 C4 1.499(2)
C3 C11 1.505(3)
C4 N1 1.470(2)
C4 C5 1.495(3)
C4 H4 0.9800
C5 C6 1.383(3)
C5 C10 1.386(3)
C6 C7 1.385(3)
C6 H6 0.9300
C7 C8 1.379(3)
C7 H7 0.9300
C8 C9 1.368(3)
C8 Cl1 1.740(2)
C9 C10 1.376(3)
C9 H9 0.9300
C10 H10 0.9300
C11 O1 1.212(2)
C11 C12 1.485(3)
C12 C13 1.387(3)
C12 C17 1.392(3)
C13 C14 1.375(3)
C13 H13 0.9300
C14 C15 1.371(3)
C14 H14 0.9300
C15 C16 1.374(4)
C15 H15 0.9300
C16 C17 1.373(3)
C16 H16 0.9300
C17 H17 0.9300
C18 C19 1.389(3)
C18 C23 1.390(3)
C18 N2 1.397(2)
C19 C20 1.379(3)
C19 H19 0.9300
C20 C21 1.372(3)
C20 H20 0.9300
C21 C22 1.377(3)
C21 H21 0.9300
C22 C23 1.383(3)
C22 H22 0.9300
C23 H23 0.9300

loop_
_geom_hbond_atom_site_label_D
_geom_hbond_atom_site_label_H
_geom_hbond_atom_site_label_A
_geom_hbond_distance_DH
_geom_hbond_distance_HA
_geom_hbond_distance_DA
_geom_hbond_angle_DHA
_geom_hbond_site_symmetry_A
C1 H1A Cl1 0.97 2.95 3.650(2) 129.9 2_755
C7 H7 O1 0.93 2.51 3.235(3) 135.4 3_766
C19 H19 Cl1 0.93 2.83 3.689(2) 154.8 4_576
C1 H1A Cl1 0.97 2.95 3.650(2) 129.9 2_755
C7 H7 O1 0.93 2.51 3.235(3) 135.4 3_766
C19 H19 Cl1 0.93 2.83 3.689(2) 154.8 4_576
